data_7212123
loop_
_publ_author_name
'Arunachalam, M.'
'Ghosh, Pradyut'

_publ_section_title
;
 Nitrate directed organized assemblies of protonated arene based tripodal
 receptors
;
_journal_issue 5
_journal_name_full CrystEngComm
_journal_page_first 1621
_journal_paper_doi 10.1039/b919950k
_journal_volume 12
_journal_year 2010
_chemical_formula_sum 'C27 H44 Cl3 N6 O2.5'
_chemical_formula_weight 599.03
_chemical_name_systematic
;
?
;
_space_group_IT_number 15
_symmetry_cell_setting monoclinic
_symmetry_space_group_name_Hall '-C 2yc'
_symmetry_space_group_name_H-M 'C 1 2/c 1'
_atom_sites_solution_hydrogens geom
_atom_sites_solution_primary direct
_atom_sites_solution_secondary difmap
_audit_creation_method SHELXL-97
_cell_angle_alpha 90.00
_cell_angle_beta 112.137(2)
_cell_angle_gamma 90.00
_cell_formula_units_Z 8
_cell_length_a 26.309(4)
_cell_length_b 9.8633(14)
_cell_length_c 25.970(3)
_cell_measurement_reflns_used 3002
_cell_measurement_temperature 100(2)
_cell_measurement_theta_max 21.13
_cell_measurement_theta_min 2.49
_cell_volume 6242.3(15)
_computing_cell_refinement 'Bruker SMART'
_computing_data_collection 'Bruker SMART'
_computing_data_reduction 'Bruker SAINT'
_computing_molecular_graphics 'Bruker SHELXTL'
_computing_publication_material 'MERCURY 2.2'
_computing_structure_refinement 'SHELXL-97 (Sheldrick, 1997)'
_computing_structure_solution 'SHELXS-97 (Sheldrick, 1990)'
_diffrn_ambient_temperature 100(2)
_diffrn_detector_area_resol_mean 3
_diffrn_measured_fraction_theta_full 0.997
_diffrn_measured_fraction_theta_max 0.997
_diffrn_measurement_device_type 'CCD area detector'
_diffrn_measurement_method 'omega scan'
_diffrn_radiation_monochromator graphite
_diffrn_radiation_source 'fine-focus sealed tube'
_diffrn_radiation_type MoK\a
_diffrn_radiation_wavelength 0.71073
_diffrn_reflns_av_R_equivalents 0.0623
_diffrn_reflns_av_sigmaI/netI 0.0406
_diffrn_reflns_limit_h_max 26
_diffrn_reflns_limit_h_min -26
_diffrn_reflns_limit_k_max 10
_diffrn_reflns_limit_k_min -9
_diffrn_reflns_limit_l_max 26
_diffrn_reflns_limit_l_min -26
_diffrn_reflns_number 20603
_diffrn_reflns_theta_full 21.42
_diffrn_reflns_theta_max 21.42
_diffrn_reflns_theta_min 1.67
_exptl_absorpt_coefficient_mu 0.329
_exptl_absorpt_correction_T_max 0.9553
_exptl_absorpt_correction_T_min 0.9134
_exptl_absorpt_correction_type multi-scan
_exptl_absorpt_process_details SADABS
_exptl_crystal_colour Colorless
_exptl_crystal_density_diffrn 1.275
_exptl_crystal_density_method 'not measured'
_exptl_crystal_description Block
_exptl_crystal_F_000 2552
_exptl_crystal_size_max 0.28
_exptl_crystal_size_mid 0.16
_exptl_crystal_size_min 0.14
_refine_diff_density_max 0.497
_refine_diff_density_min -0.279
_refine_diff_density_rms 0.050
_refine_ls_extinction_method none
_refine_ls_goodness_of_fit_ref 1.044
_refine_ls_hydrogen_treatment mixed
_refine_ls_matrix_type full
_refine_ls_number_parameters 373
_refine_ls_number_reflns 3549
_refine_ls_number_restraints 4
_refine_ls_restrained_S_all 1.043
_refine_ls_R_factor_all 0.0493
_refine_ls_R_factor_gt 0.0362
_refine_ls_shift/su_max 0.000
_refine_ls_shift/su_mean 0.000
_refine_ls_structure_factor_coef Fsqd
_refine_ls_weighting_details 'calc w=1/[\s^2^(Fo^2^)+(0.0440P)^2^+7.3625P] where P=(Fo^2^+2Fc^2^)/3'
_refine_ls_weighting_scheme calc
_refine_ls_wR_factor_gt 0.0875
_refine_ls_wR_factor_ref 0.0939
_reflns_number_gt 2844
_reflns_number_total 3549
_reflns_threshold_expression >2sigma(I)
_cod_data_source_file b919950k.txt
_cod_data_source_block Complex-6
_cod_depositor_comments
;
The following automatic conversions were performed:

'_symmetry_cell_setting' value 'Monoclinic' changed to 'monoclinic'
according to /home/saulius/struct/CIF-dictionaries/cif_core.dic
dictionary named 'cif_core.dic' version 2.4.2 from 2011-04-26.

Automatic conversion script
Id: cif_fix_values 1891 2012-01-12 08:04:46Z andrius 
;
_cod_original_cell_volume 6242.4(15)
_cod_original_sg_symbol_H-M C2/c
_cod_original_formula_sum 'C27 H44 Cl3 N6 O2.50'
_cod_database_code 7212123

loop_
_symmetry_equiv_pos_as_xyz
'x, y, z'
'-x, y, -z+1/2'
'x+1/2, y+1/2, z'
'-x+1/2, y+1/2, -z+1/2'
'-x, -y, -z'
'x, -y, z-1/2'
'-x+1/2, -y+1/2, -z'
'x+1/2, -y+1/2, z-1/2'

loop_
_atom_site_label
_atom_site_type_symbol
_atom_site_fract_x
_atom_site_fract_y
_atom_site_fract_z
_atom_site_U_iso_or_equiv
_atom_site_adp_type
_atom_site_occupancy
_atom_site_symmetry_multiplicity
_atom_site_calc_flag
_atom_site_refinement_flags
O1 O 0.60560(9) 0.6460(2) 0.30260(9) 0.0282(6) Uani 1 1 d D
H1A H 0.6257(15) 0.600(4) 0.3324(12) 0.069(14) Uiso 1 1 d D
H1B H 0.5876(18) 0.705(4) 0.3149(19) 0.104(19) Uiso 1 1 d D
O2 O 0.27451(10) 0.4488(3) 0.70108(10) 0.0327(6) Uani 1 1 d D
H2A H 0.2466(12) 0.394(3) 0.6873(15) 0.061(14) Uiso 1 1 d D
H2B H 0.282(2) 0.479(5) 0.6730(15) 0.11(2) Uiso 1 1 d D
O3 O 0.5000 0.0401(3) 0.2500 0.0366(8) Uani 1 2 d S
Cl4 Cl 0.31184(3) 0.47937(8) 0.10046(3) 0.0251(2) Uani 1 1 d .
Cl5 Cl 0.18381(3) 0.77612(8) 0.15164(3) 0.0294(2) Uani 1 1 d .
Cl6 Cl 0.46539(3) 0.82332(8) 0.15226(3) 0.0263(2) Uani 1 1 d .
C7 C 0.40631(12) 0.1618(3) 0.12400(12) 0.0214(8) Uani 1 1 d .
H7A H 0.4402 0.1833 0.1539 0.032 Uiso 1 1 calc R
H7B H 0.3927 0.0767 0.1314 0.032 Uiso 1 1 calc R
H7C H 0.3799 0.2318 0.1208 0.032 Uiso 1 1 calc R
C8 C 0.41584(12) 0.1520(3) 0.07004(12) 0.0167(7) Uani 1 1 d .
C9 C 0.46821(12) 0.1710(3) 0.06914(12) 0.0175(7) Uani 1 1 d .
C10 C 0.51660(12) 0.1888(3) 0.12441(12) 0.0206(8) Uani 1 1 d .
H10A H 0.5140 0.1198 0.1499 0.025 Uiso 1 1 calc R
H10B H 0.5502 0.1721 0.1182 0.025 Uiso 1 1 calc R
C11 C 0.52156(12) 0.3253(3) 0.15236(12) 0.0183(7) Uani 1 1 d .
C12 C 0.49270(12) 0.4458(3) 0.13344(12) 0.0193(8) Uani 1 1 d .
C13 C 0.44746(12) 0.4846(3) 0.08067(12) 0.0244(8) Uani 1 1 d .
H13A H 0.4135 0.4475 0.0801 0.037 Uiso 1 1 calc R
H13B H 0.4549 0.4497 0.0497 0.037 Uiso 1 1 calc R
H13C H 0.4447 0.5816 0.0781 0.037 Uiso 1 1 calc R
N14 N 0.51230(10) 0.5383(3) 0.17389(10) 0.0213(6) Uani 1 1 d .
H14 H 0.5011 0.6207 0.1720 0.026 Uiso 1 1 calc R
N15 N 0.55194(10) 0.4828(3) 0.21758(10) 0.0210(6) Uani 1 1 d .
H15 H 0.5701 0.5236 0.2483 0.025 Uiso 1 1 calc R
C16 C 0.55904(12) 0.3533(3) 0.20601(12) 0.0191(7) Uani 1 1 d .
C17 C 0.60103(12) 0.2648(3) 0.24643(12) 0.0247(8) Uani 1 1 d .
H17A H 0.6193 0.3138 0.2803 0.037 Uiso 1 1 calc R
H17B H 0.6274 0.2372 0.2311 0.037 Uiso 1 1 calc R
H17C H 0.5835 0.1861 0.2540 0.037 Uiso 1 1 calc R
C18 C 0.53041(12) 0.2027(3) 0.01505(13) 0.0238(8) Uani 1 1 d .
H18A H 0.5437 0.1236 0.0026 0.036 Uiso 1 1 calc R
H18B H 0.5560 0.2283 0.0512 0.036 Uiso 1 1 calc R
H18C H 0.5264 0.2757 -0.0106 0.036 Uiso 1 1 calc R
C19 C 0.47508(12) 0.1717(3) 0.01828(12) 0.0164(7) Uani 1 1 d .
C20 C 0.43015(12) 0.1437(3) -0.03116(12) 0.0165(7) Uani 1 1 d .
C21 C 0.43640(12) 0.1418(3) -0.08705(12) 0.0217(8) Uani 1 1 d .
H21A H 0.4747 0.1562 -0.0809 0.026 Uiso 1 1 calc R
H21B H 0.4262 0.0527 -0.1035 0.026 Uiso 1 1 calc R
C22 C 0.40237(12) 0.2467(3) -0.12779(12) 0.0189(7) Uani 1 1 d .
C23 C 0.39226(12) 0.3799(3) -0.11652(13) 0.0204(8) Uani 1 1 d .
C24 C 0.41014(13) 0.4590(3) -0.06413(13) 0.0279(8) Uani 1 1 d .
H24A H 0.3964 0.5500 -0.0720 0.042 Uiso 1 1 calc R
H24B H 0.4495 0.4608 -0.0477 0.042 Uiso 1 1 calc R
H24C H 0.3961 0.4174 -0.0388 0.042 Uiso 1 1 calc R
N25 N 0.35881(10) 0.4368(3) -0.16439(10) 0.0226(6) Uani 1 1 d .
H25 H 0.3465 0.5184 -0.1681 0.027 Uiso 1 1 calc R
N26 N 0.34779(10) 0.3454(3) -0.20551(10) 0.0236(7) Uani 1 1 d .
H26 H 0.3274 0.3594 -0.2398 0.028 Uiso 1 1 calc R
C27 C 0.37375(12) 0.2284(3) -0.18465(13) 0.0222(8) Uani 1 1 d .
C28 C 0.36917(15) 0.1079(3) -0.22039(13) 0.0325(9) Uani 1 1 d .
H28A H 0.3443 0.1272 -0.2576 0.049 Uiso 1 1 calc R
H28B H 0.3556 0.0323 -0.2060 0.049 Uiso 1 1 calc R
H28C H 0.4046 0.0861 -0.2207 0.049 Uiso 1 1 calc R
C29 C 0.33245(12) 0.0707(3) -0.08224(12) 0.0221(8) Uani 1 1 d .
H29A H 0.3038 0.0304 -0.0729 0.033 Uiso 1 1 calc R
H29B H 0.3461 0.0055 -0.1013 0.033 Uiso 1 1 calc R
H29C H 0.3181 0.1477 -0.1059 0.033 Uiso 1 1 calc R
C30 C 0.37858(12) 0.1158(3) -0.02968(12) 0.0171(7) Uani 1 1 d .
C31 C 0.37068(12) 0.1264(3) 0.02053(12) 0.0165(7) Uani 1 1 d .
C32 C 0.31358(12) 0.1179(3) 0.02239(13) 0.0199(7) Uani 1 1 d .
H32A H 0.3085 0.1966 0.0424 0.024 Uiso 1 1 calc R
H32B H 0.2870 0.1245 -0.0154 0.024 Uiso 1 1 calc R
C33 C 0.30027(11) -0.0064(3) 0.04850(12) 0.0176(7) Uani 1 1 d .
C34 C 0.26900(12) -0.0056(3) 0.08112(13) 0.0236(8) Uani 1 1 d .
C35 C 0.24285(15) 0.1089(3) 0.09916(15) 0.0376(9) Uani 1 1 d .
H35A H 0.2099 0.1354 0.0690 0.056 Uiso 1 1 calc R
H35B H 0.2677 0.1843 0.1098 0.056 Uiso 1 1 calc R
H35C H 0.2341 0.0810 0.1302 0.056 Uiso 1 1 calc R
N36 N 0.26419(10) -0.1347(3) 0.09574(11) 0.0258(7) Uani 1 1 d .
H36 H 0.2469 -0.1604 0.1163 0.031 Uiso 1 1 calc R
N37 N 0.29067(10) -0.2167(3) 0.07296(10) 0.0228(6) Uani 1 1 d .
H37 H 0.2926 -0.3035 0.0762 0.027 Uiso 1 1 calc R
C38 C 0.31358(12) -0.1416(3) 0.04432(12) 0.0198(8) Uani 1 1 d .
C39 C 0.34756(12) -0.2089(3) 0.01711(13) 0.0252(8) Uani 1 1 d .
H39A H 0.3855 -0.1879 0.0373 0.038 Uiso 1 1 calc R
H39B H 0.3367 -0.1770 -0.0204 0.038 Uiso 1 1 calc R
H39C H 0.3424 -0.3053 0.0170 0.038 Uiso 1 1 calc R

loop_
_atom_site_aniso_label
_atom_site_aniso_U_11
_atom_site_aniso_U_22
_atom_site_aniso_U_33
_atom_site_aniso_U_23
_atom_site_aniso_U_13
_atom_site_aniso_U_12
O1 0.0278(14) 0.0296(15) 0.0243(14) -0.0047(12) 0.0063(12) 0.0033(12)
O2 0.0271(15) 0.0365(16) 0.0293(15) 0.0035(12) 0.0049(12) -0.0012(12)
O3 0.043(2) 0.029(2) 0.033(2) 0.000 0.0095(17) 0.000
Cl4 0.0217(5) 0.0204(5) 0.0314(5) -0.0014(4) 0.0079(4) -0.0004(4)
Cl5 0.0357(5) 0.0214(5) 0.0399(5) 0.0032(4) 0.0243(4) 0.0035(4)
Cl6 0.0331(5) 0.0181(5) 0.0312(5) -0.0006(4) 0.0159(4) 0.0009(4)
C7 0.0231(18) 0.0192(18) 0.0232(19) 0.0040(15) 0.0102(15) 0.0031(15)
C8 0.0217(19) 0.0068(16) 0.0227(19) 0.0017(14) 0.0099(16) 0.0016(14)
C9 0.0187(19) 0.0102(17) 0.0227(19) -0.0027(14) 0.0067(15) 0.0014(14)
C10 0.0183(18) 0.0175(18) 0.0241(19) 0.0006(15) 0.0058(15) 0.0009(14)
C11 0.0170(17) 0.0189(19) 0.0195(19) -0.0006(15) 0.0076(15) -0.0012(15)
C12 0.0200(18) 0.0182(19) 0.0217(19) -0.0020(16) 0.0104(15) -0.0019(15)
C13 0.0254(19) 0.0191(19) 0.027(2) 0.0022(15) 0.0084(16) 0.0027(15)
N14 0.0212(15) 0.0152(15) 0.0251(16) -0.0008(13) 0.0061(14) 0.0024(12)
N15 0.0204(15) 0.0224(17) 0.0164(15) -0.0023(13) 0.0027(13) -0.0024(13)
C16 0.0188(18) 0.018(2) 0.0234(19) 0.0000(15) 0.0106(16) -0.0012(15)
C17 0.0241(19) 0.0259(19) 0.0245(19) -0.0010(16) 0.0096(16) -0.0001(16)
C18 0.0248(19) 0.0199(18) 0.0298(19) 0.0001(15) 0.0138(16) -0.0021(15)
C19 0.0172(18) 0.0078(17) 0.0255(19) 0.0006(14) 0.0096(16) 0.0018(13)
C20 0.0208(19) 0.0097(17) 0.0216(18) -0.0007(14) 0.0107(16) 0.0013(14)
C21 0.0229(18) 0.0183(19) 0.0260(19) 0.0004(15) 0.0114(15) 0.0015(15)
C22 0.0190(18) 0.0202(19) 0.0201(19) 0.0008(15) 0.0104(16) -0.0022(15)
C23 0.0196(18) 0.022(2) 0.0209(19) 0.0027(16) 0.0097(16) -0.0009(15)
C24 0.034(2) 0.0222(19) 0.0246(19) -0.0001(16) 0.0079(16) 0.0017(16)
N25 0.0278(16) 0.0176(15) 0.0247(17) -0.0014(14) 0.0124(14) 0.0018(13)
N26 0.0296(16) 0.0245(17) 0.0170(15) -0.0034(14) 0.0092(13) -0.0019(14)
C27 0.0245(19) 0.0167(19) 0.028(2) 0.0013(16) 0.0133(16) 0.0011(16)
C28 0.048(2) 0.022(2) 0.027(2) 0.0000(16) 0.0130(18) 0.0026(17)
C29 0.0216(18) 0.0202(18) 0.0258(19) -0.0015(15) 0.0103(16) 0.0021(15)
C30 0.0196(18) 0.0112(17) 0.0191(18) 0.0019(14) 0.0057(15) 0.0039(14)
C31 0.0193(18) 0.0084(17) 0.0229(19) 0.0029(14) 0.0094(16) -0.0004(14)
C32 0.0224(18) 0.0140(17) 0.0236(18) 0.0011(14) 0.0090(15) 0.0009(14)
C33 0.0109(16) 0.021(2) 0.0199(18) 0.0023(14) 0.0041(14) 0.0001(14)
C34 0.0232(19) 0.019(2) 0.030(2) 0.0023(15) 0.0112(16) 0.0006(15)
C35 0.047(2) 0.025(2) 0.055(3) 0.0017(18) 0.036(2) 0.0006(18)
N36 0.0276(16) 0.0241(17) 0.0349(17) 0.0019(14) 0.0220(14) 0.0003(13)
N37 0.0218(15) 0.0178(15) 0.0312(16) -0.0001(13) 0.0129(14) 0.0006(13)
C38 0.0143(17) 0.022(2) 0.0209(18) 0.0008(15) 0.0042(15) -0.0032(15)
C39 0.0230(19) 0.0235(19) 0.029(2) -0.0007(15) 0.0094(16) 0.0010(15)

loop_
_atom_type_symbol
_atom_type_description
_atom_type_scat_dispersion_real
_atom_type_scat_dispersion_imag
_atom_type_scat_source
C C 0.0033 0.0016 'International Tables Vol C Tables 4.2.6.8 and 6.1.1.4'
H H 0.0000 0.0000 'International Tables Vol C Tables 4.2.6.8 and 6.1.1.4'
N N 0.0061 0.0033 'International Tables Vol C Tables 4.2.6.8 and 6.1.1.4'
O O 0.0106 0.0060 'International Tables Vol C Tables 4.2.6.8 and 6.1.1.4'
Cl Cl 0.1484 0.1585 'International Tables Vol C Tables 4.2.6.8 and 6.1.1.4'

loop_
_geom_angle_atom_site_label_1
_geom_angle_atom_site_label_2
_geom_angle_atom_site_label_3
_geom_angle
H1A O1 H1B 105(4)
H2A O2 H2B 107(4)
C8 C7 H7A 109.5
C8 C7 H7B 109.5
H7A C7 H7B 109.5
C8 C7 H7C 109.5
H7A C7 H7C 109.5
H7B C7 H7C 109.5
C9 C8 C31 120.5(3)
C9 C8 C7 120.9(3)
C31 C8 C7 118.6(3)
C19 C9 C8 119.6(3)
C19 C9 C10 121.9(3)
C8 C9 C10 118.5(3)
C11 C10 C9 116.3(2)
C11 C10 H10A 108.2
C9 C10 H10A 108.2
C11 C10 H10B 108.2
C9 C10 H10B 108.2
H10A C10 H10B 107.4
C12 C11 C16 105.6(3)
C12 C11 C10 130.7(3)
C16 C11 C10 123.7(3)
N14 C12 C11 107.8(3)
N14 C12 C13 119.0(3)
C11 C12 C13 133.1(3)
C12 C13 H13A 109.5
C12 C13 H13B 109.5
H13A C13 H13B 109.5
C12 C13 H13C 109.5
H13A C13 H13C 109.5
H13B C13 H13C 109.5
N15 N14 C12 109.5(2)
N15 N14 H14 125.3
C12 N14 H14 125.3
N14 N15 C16 109.3(2)
N14 N15 H15 125.4
C16 N15 H15 125.4
N15 C16 C11 107.8(3)
N15 C16 C17 122.0(3)
C11 C16 C17 130.1(3)
C16 C17 H17A 109.5
C16 C17 H17B 109.5
H17A C17 H17B 109.5
C16 C17 H17C 109.5
H17A C17 H17C 109.5
H17B C17 H17C 109.5
C19 C18 H18A 109.5
C19 C18 H18B 109.5
H18A C18 H18B 109.5
C19 C18 H18C 109.5
H18A C18 H18C 109.5
H18B C18 H18C 109.5
C9 C19 C20 119.9(3)
C9 C19 C18 121.3(3)
C20 C19 C18 118.8(3)
C30 C20 C19 120.2(3)
C30 C20 C21 118.6(3)
C19 C20 C21 121.2(3)
C22 C21 C20 114.3(2)
C22 C21 H21A 108.7
C20 C21 H21A 108.7
C22 C21 H21B 108.7
C20 C21 H21B 108.7
H21A C21 H21B 107.6
C23 C22 C27 106.0(3)
C23 C22 C21 127.5(3)
C27 C22 C21 126.5(3)
N25 C23 C22 108.0(3)
N25 C23 C24 120.0(3)
C22 C23 C24 132.0(3)
C23 C24 H24A 109.5
C23 C24 H24B 109.5
H24A C24 H24B 109.5
C23 C24 H24C 109.5
H24A C24 H24C 109.5
H24B C24 H24C 109.5
N26 N25 C23 109.0(2)
N26 N25 H25 125.5
C23 N25 H25 125.5
N25 N26 C27 109.3(2)
N25 N26 H26 125.4
C27 N26 H26 125.4
N26 C27 C22 107.7(3)
N26 C27 C28 121.7(3)
C22 C27 C28 130.6(3)
C27 C28 H28A 109.5
C27 C28 H28B 109.5
H28A C28 H28B 109.5
C27 C28 H28C 109.5
H28A C28 H28C 109.5
H28B C28 H28C 109.5
C30 C29 H29A 109.5
C30 C29 H29B 109.5
H29A C29 H29B 109.5
C30 C29 H29C 109.5
H29A C29 H29C 109.5
H29B C29 H29C 109.5
C20 C30 C31 119.8(3)
C20 C30 C29 119.3(3)
C31 C30 C29 120.8(3)
C30 C31 C8 119.6(3)
C30 C31 C32 121.3(3)
C8 C31 C32 119.0(3)
C33 C32 C31 117.3(2)
C33 C32 H32A 108.0
C31 C32 H32A 108.0
C33 C32 H32B 108.0
C31 C32 H32B 108.0
H32A C32 H32B 107.2
C34 C33 C38 106.1(3)
C34 C33 C32 124.3(3)
C38 C33 C32 129.6(3)
N36 C34 C33 107.9(3)
N36 C34 C35 121.7(3)
C33 C34 C35 130.4(3)
C34 C35 H35A 109.5
C34 C35 H35B 109.5
H35A C35 H35B 109.5
C34 C35 H35C 109.5
H35A C35 H35C 109.5
H35B C35 H35C 109.5
N37 N36 C34 109.0(2)
N37 N36 H36 125.5
C34 N36 H36 125.5
N36 N37 C38 109.1(2)
N36 N37 H37 125.4
C38 N37 H37 125.4
N37 C38 C33 107.8(3)
N37 C38 C39 119.5(3)
C33 C38 C39 132.6(3)
C38 C39 H39A 109.5
C38 C39 H39B 109.5
H39A C39 H39B 109.5
C38 C39 H39C 109.5
H39A C39 H39C 109.5
H39B C39 H39C 109.5

loop_
_geom_bond_atom_site_label_1
_geom_bond_atom_site_label_2
_geom_bond_distance
O1 H1A 0.883(19)
O1 H1B 0.884(19)
O2 H2A 0.873(19)
O2 H2B 0.88(2)
C7 C8 1.517(4)
C7 H7A 0.9600
C7 H7B 0.9600
C7 H7C 0.9600
C8 C9 1.400(4)
C8 C31 1.406(4)
C9 C19 1.399(4)
C9 C10 1.528(4)
C10 C11 1.512(4)
C10 H10A 0.9700
C10 H10B 0.9700
C11 C12 1.396(4)
C11 C16 1.398(4)
C12 N14 1.339(4)
C12 C13 1.487(4)
C13 H13A 0.9600
C13 H13B 0.9600
C13 H13C 0.9600
N14 N15 1.335(3)
N14 H14 0.8600
N15 C16 1.341(4)
N15 H15 0.8600
C16 C17 1.487(4)
C17 H17A 0.9600
C17 H17B 0.9600
C17 H17C 0.9600
C18 C19 1.520(4)
C18 H18A 0.9600
C18 H18B 0.9600
C18 H18C 0.9600
C19 C20 1.407(4)
C20 C30 1.399(4)
C20 C21 1.521(4)
C21 C22 1.510(4)
C21 H21A 0.9700
C21 H21B 0.9700
C22 C23 1.393(4)
C22 C27 1.394(4)
C23 N25 1.345(4)
C23 C24 1.483(4)
C24 H24A 0.9600
C24 H24B 0.9600
C24 H24C 0.9600
N25 N26 1.343(3)
N25 H25 0.8600
N26 C27 1.346(4)
N26 H26 0.8600
C27 C28 1.485(4)
C28 H28A 0.9600
C28 H28B 0.9600
C28 H28C 0.9600
C29 C30 1.512(4)
C29 H29A 0.9600
C29 H29B 0.9600
C29 H29C 0.9600
C30 C31 1.400(4)
C31 C32 1.523(4)
C32 C33 1.505(4)
C32 H32A 0.9700
C32 H32B 0.9700
C33 C34 1.386(4)
C33 C38 1.393(4)
C34 N36 1.348(4)
C34 C35 1.487(4)
C35 H35A 0.9600
C35 H35B 0.9600
C35 H35C 0.9600
N36 N37 1.342(3)
N36 H36 0.8600
N37 C38 1.343(4)
N37 H37 0.8600
C38 C39 1.488(4)
C39 H39A 0.9600
C39 H39B 0.9600
C39 H39C 0.9600

loop_
_geom_hbond_atom_site_label_D
_geom_hbond_atom_site_label_H
_geom_hbond_atom_site_label_A
_geom_hbond_distance_DH
_geom_hbond_distance_HA
_geom_hbond_distance_DA
_geom_hbond_angle_DHA
_geom_hbond_site_symmetry_A
N37 H37 Cl4 0.86 2.24 3.083(3) 168.5 1_545
N36 H36 Cl5 0.86 2.27 3.109(3) 166.4 1_545
N26 H26 O2 0.86 1.86 2.668(3) 155.8 1_554
N25 H25 Cl5 0.86 2.28 3.109(3) 163.2 7_565
N15 H15 O1 0.86 1.82 2.667(3) 166.1 1
N14 H14 Cl6 0.86 2.19 3.037(3) 170.3 1
O2 H2B Cl4 0.88(2) 2.33(2) 3.199(3) 169(5) 6_566
O2 H2A Cl5 0.873(19) 2.29(2) 3.155(3) 171(4) 6_566
O1 H1B Cl6 0.884(19) 2.22(2) 3.094(2) 170(4) 2_655
O1 H1A Cl4 0.883(19) 2.23(2) 3.104(3) 169(4) 2_655
